data_4304706
loop_
_publ_author_name
'Karsten Koppe'
'Hermann-J. Frohn'
'H\'el\`ene P. A. Mercier'
'Gary J. Schrobilgen'

_publ_section_title
;
[C6F5Xe]+ and [C6F5XeNCCH3]+ Salts of the Weakly Coordinating Borate Anions,
[BY4]- (Y = CN, CF3, or C6F5)
;
_journal_name_full 'Inorganic Chemistry'
_journal_page_first 3205
_journal_page_last 3217
_journal_paper_doi 10.1021/ic702259c
_journal_volume 47
_journal_year 2008
_chemical_formula_sum 'C10 B F17 Xe'
_chemical_formula_weight 585.21
_chemical_name_systematic
; 
 ? 
;
_space_group_IT_number 14
_symmetry_cell_setting monoclinic
_symmetry_space_group_name_Hall '-P 2ybc'
_symmetry_space_group_name_H-M 'P 1 21/c 1'
_atom_sites_solution_hydrogens geom
_atom_sites_solution_primary direct
_atom_sites_solution_secondary difmap
_audit_creation_method SHELXL-97
_cell_angle_alpha 90.00
_cell_angle_beta 99.740(5)
_cell_angle_gamma 90.00
_cell_formula_units_Z 4
_cell_length_a 6.7507(19)
_cell_length_b 15.950(5)
_cell_length_c 14.715(4)
_cell_measurement_temperature 293(2)
_cell_volume 1561.6(8)
_computing_structure_refinement 'SHELXL-97 (Sheldrick, 1997)'
_computing_structure_solution 'SHELXS-97 (Sheldrick, 1990)'
_diffrn_ambient_temperature 293(2)
_diffrn_measured_fraction_theta_full 0.941
_diffrn_measured_fraction_theta_max 0.941
_diffrn_radiation_monochromator graphite
_diffrn_radiation_source 'fine-focus sealed tube'
_diffrn_radiation_type MoK\a
_diffrn_radiation_wavelength 0.71073
_diffrn_reflns_av_R_equivalents 0.0695
_diffrn_reflns_av_sigmaI/netI 0.0878
_diffrn_reflns_limit_h_max 9
_diffrn_reflns_limit_h_min -9
_diffrn_reflns_limit_k_max 21
_diffrn_reflns_limit_k_min -21
_diffrn_reflns_limit_l_max 19
_diffrn_reflns_limit_l_min -19
_diffrn_reflns_number 13378
_diffrn_reflns_theta_full 28.50
_diffrn_reflns_theta_max 28.50
_diffrn_reflns_theta_min 1.90
_exptl_absorpt_coefficient_mu 2.392
_exptl_crystal_density_diffrn 2.489
_exptl_crystal_density_method 'not measured'
_exptl_crystal_F_000 1088
_refine_diff_density_max 1.961
_refine_diff_density_min -1.208
_refine_diff_density_rms 0.155
_refine_ls_extinction_coef 0.0015(3)
_refine_ls_extinction_expression Fc^*^=kFc[1+0.001xFc^2^\l^3^/sin(2\q)]^-1/4^
_refine_ls_extinction_method SHELXL
_refine_ls_goodness_of_fit_ref 0.972
_refine_ls_hydrogen_treatment mixed
_refine_ls_matrix_type full
_refine_ls_number_parameters 263
_refine_ls_number_reflns 3710
_refine_ls_number_restraints 0
_refine_ls_restrained_S_all 0.972
_refine_ls_R_factor_all 0.1024
_refine_ls_R_factor_gt 0.0439
_refine_ls_shift/su_max 0.000
_refine_ls_shift/su_mean 0.000
_refine_ls_structure_factor_coef Fsqd
_refine_ls_weighting_details 'calc w=1/[\s^2^(Fo^2^)+(0.0439P)^2^+0.0000P] where P=(Fo^2^+2Fc^2^)/3'
_refine_ls_weighting_scheme calc
_refine_ls_wR_factor_gt 0.0861
_refine_ls_wR_factor_ref 0.0938
_reflns_number_gt 2243
_reflns_number_total 3710
_reflns_threshold_expression >2sigma(I)
_cod_data_source_file ic702259c-file003_1.cif
_cod_data_source_block '[C6F5Xe][B(CF3)4]'
_cod_original_cell_volume 1561.5(8)
_cod_database_code 4304706

loop_
_symmetry_equiv_pos_as_xyz
'x, y, z'
'-x, y+1/2, -z+1/2'
'-x, -y, -z'
'x, -y-1/2, z-1/2'

loop_
_atom_site_label
_atom_site_type_symbol
_atom_site_fract_x
_atom_site_fract_y
_atom_site_fract_z
_atom_site_U_iso_or_equiv
_atom_site_adp_type
_atom_site_occupancy
_atom_site_symmetry_multiplicity
_atom_site_calc_flag
_atom_site_refinement_flags
_atom_site_disorder_assembly
_atom_site_disorder_group
Xe1 Xe 0.68771(5) -0.15725(2) 0.85395(2) 0.02839(14) Uani 1 1 d . . .
F17 F 1.0503(4) 0.2334(2) 0.7963(2) 0.0318(8) Uani 1 1 d . . .
F7 F 1.0664(4) 0.0924(2) 0.9231(2) 0.0364(8) Uani 1 1 d . . .
F11 F 0.8850(4) 0.35235(18) 0.9356(2) 0.0317(7) Uani 1 1 d . . .
F16 F 0.7570(4) 0.28476(19) 0.7510(2) 0.0321(8) Uani 1 1 d . . .
F15 F 0.8095(5) 0.1512(2) 0.7393(2) 0.0360(8) Uani 1 1 d . . .
F14 F 0.4538(4) 0.1677(2) 0.8151(2) 0.0404(9) Uani 1 1 d . . .
F8 F 0.7627(4) 0.04628(19) 0.8946(2) 0.0369(8) Uani 1 1 d . . .
F1 F 0.8752(4) -0.08607(19) 0.6910(2) 0.0339(8) Uani 1 1 d . . .
F10 F 1.1042(4) 0.2612(2) 0.9971(2) 0.0357(8) Uani 1 1 d . . .
F13 F 0.4824(4) 0.2863(2) 0.8845(2) 0.0352(8) Uani 1 1 d . . .
F9 F 0.8266(5) 0.2769(2) 1.0494(2) 0.0395(8) Uani 1 1 d . . .
F4 F 0.1551(5) 0.0656(2) 0.6886(3) 0.0617(12) Uani 1 1 d . . .
F6 F 0.8788(4) 0.0998(2) 1.0272(2) 0.0353(8) Uani 1 1 d . . .
F5 F 0.2886(5) -0.0514(2) 0.8188(2) 0.0457(9) Uani 1 1 d . . .
F12 F 0.4877(5) 0.1723(2) 0.9633(2) 0.0420(9) Uani 1 1 d . . .
F2 F 0.7420(6) 0.0314(2) 0.5608(2) 0.0549(10) Uani 1 1 d . . .
F3 F 0.3859(6) 0.1081(2) 0.5621(3) 0.0642(12) Uani 1 1 d . . .
C10 C 0.8530(7) 0.2177(3) 0.7968(4) 0.0228(12) Uani 1 1 d . . .
B1 B 0.7998(8) 0.2029(4) 0.8985(4) 0.0193(13) Uani 1 1 d . . .
C9 C 0.5574(8) 0.2071(4) 0.8898(4) 0.0290(13) Uani 1 1 d . . .
C6 C 0.3945(7) -0.0316(4) 0.7539(4) 0.0296(13) Uani 1 1 d . . .
C8 C 0.9013(7) 0.2727(3) 0.9687(3) 0.0240(12) Uani 1 1 d . . .
C1 C 0.5779(7) -0.0694(3) 0.7510(3) 0.0214(11) Uani 1 1 d . . .
C7 C 0.8757(7) 0.1107(3) 0.9345(4) 0.0253(12) Uani 1 1 d . . .
C3 C 0.6295(9) 0.0107(4) 0.6236(4) 0.0318(14) Uani 1 1 d . . .
C5 C 0.3307(8) 0.0272(4) 0.6883(5) 0.0406(16) Uani 1 1 d . . .
C2 C 0.6972(7) -0.0494(3) 0.6883(4) 0.0251(12) Uani 1 1 d . . .
C4 C 0.4463(9) 0.0485(4) 0.6239(4) 0.0392(15) Uani 1 1 d . . .

loop_
_atom_site_aniso_label
_atom_site_aniso_U_11
_atom_site_aniso_U_22
_atom_site_aniso_U_33
_atom_site_aniso_U_23
_atom_site_aniso_U_13
_atom_site_aniso_U_12
Xe1 0.03381(19) 0.0341(2) 0.01638(19) 0.00355(18) 0.00160(12) -0.00476(18)
F17 0.0214(14) 0.044(2) 0.033(2) 0.0018(15) 0.0161(14) 0.0011(14)
F7 0.0291(16) 0.035(2) 0.047(2) 0.0067(16) 0.0094(15) 0.0101(14)
F11 0.0474(17) 0.0232(18) 0.0260(18) 0.0005(14) 0.0102(14) -0.0009(15)
F16 0.0364(16) 0.040(2) 0.0212(17) 0.0096(15) 0.0094(14) 0.0144(15)
F15 0.0436(17) 0.045(2) 0.0219(17) -0.0116(16) 0.0133(14) -0.0089(17)
F14 0.0223(14) 0.058(2) 0.040(2) -0.0086(18) 0.0034(14) -0.0033(16)
F8 0.0488(19) 0.0208(18) 0.037(2) -0.0036(15) -0.0041(16) -0.0068(15)
F1 0.0339(16) 0.0349(19) 0.037(2) 0.0029(16) 0.0187(15) -0.0003(15)
F10 0.0326(16) 0.036(2) 0.035(2) 0.0000(16) -0.0052(15) -0.0032(15)
F13 0.0293(15) 0.042(2) 0.038(2) 0.0065(16) 0.0171(15) 0.0129(15)
F9 0.065(2) 0.040(2) 0.0176(18) -0.0028(15) 0.0190(17) -0.0069(17)
F4 0.0352(18) 0.050(3) 0.094(3) -0.014(2) -0.007(2) 0.0180(17)
F6 0.0444(17) 0.036(2) 0.0245(19) 0.0093(15) 0.0036(15) -0.0036(15)
F5 0.0360(17) 0.056(2) 0.051(2) -0.0158(19) 0.0249(17) -0.0014(17)
F12 0.0324(16) 0.059(3) 0.039(2) 0.0128(18) 0.0201(15) 0.0042(16)
F2 0.087(3) 0.048(2) 0.033(2) 0.0105(19) 0.020(2) -0.017(2)
F3 0.080(3) 0.042(2) 0.059(3) 0.024(2) -0.023(2) 0.000(2)
C10 0.023(2) 0.030(3) 0.017(3) -0.005(2) 0.007(2) 0.001(2)
B1 0.022(3) 0.023(4) 0.014(3) 0.003(3) 0.008(2) -0.002(3)
C9 0.025(3) 0.039(4) 0.023(3) 0.007(3) 0.006(2) 0.002(3)
C6 0.027(3) 0.036(4) 0.027(3) -0.010(3) 0.006(2) 0.001(3)
C8 0.036(3) 0.026(3) 0.012(3) -0.001(2) 0.012(2) -0.003(2)
C1 0.032(3) 0.020(3) 0.013(3) 0.001(2) 0.005(2) 0.009(2)
C7 0.023(2) 0.030(3) 0.022(3) -0.001(3) 0.003(2) -0.003(2)
C3 0.052(3) 0.030(3) 0.012(3) -0.002(2) 0.002(3) -0.012(3)
C5 0.028(3) 0.034(4) 0.052(4) -0.013(3) -0.014(3) 0.008(3)
C2 0.030(3) 0.023(3) 0.023(3) -0.007(2) 0.008(2) 0.002(2)
C4 0.048(4) 0.030(4) 0.035(4) -0.001(3) -0.006(3) -0.002(3)

loop_
_atom_type_symbol
_atom_type_description
_atom_type_scat_dispersion_real
_atom_type_scat_dispersion_imag
_atom_type_scat_source
C C 0.0033 0.0016 'International Tables Vol C Tables 4.2.6.8 and 6.1.1.4'
F F 0.0171 0.0103 'International Tables Vol C Tables 4.2.6.8 and 6.1.1.4'
Xe Xe -0.4205 1.9578 'International Tables Vol C Tables 4.2.6.8 and 6.1.1.4'
B B 0.0013 0.0007 'International Tables Vol C Tables 4.2.6.8 and 6.1.1.4'

loop_
_geom_angle_atom_site_label_1
_geom_angle_atom_site_label_2
_geom_angle_atom_site_label_3
_geom_angle
_geom_angle_site_symmetry_1
_geom_angle_site_symmetry_3
_geom_angle_publ_flag
F17 C10 F15 104.4(4) . . ?
F17 C10 F16 103.7(4) . . ?
F15 C10 F16 105.6(4) . . ?
F17 C10 B1 113.9(4) . . ?
F15 C10 B1 113.9(4) . . ?
F16 C10 B1 114.2(4) . . ?
C8 B1 C10 111.1(4) . . ?
C8 B1 C7 110.2(4) . . ?
C10 B1 C7 109.3(4) . . ?
C8 B1 C9 109.8(4) . . ?
C10 B1 C9 107.5(4) . . ?
C7 B1 C9 108.9(4) . . ?
F14 C9 F13 104.4(4) . . ?
F14 C9 F12 104.7(4) . . ?
F13 C9 F12 104.4(4) . . ?
F14 C9 B1 114.9(4) . . ?
F13 C9 B1 113.9(5) . . ?
F12 C9 B1 113.5(4) . . ?
F5 C6 C5 122.1(5) . . ?
F5 C6 C1 120.9(5) . . ?
C5 C6 C1 117.1(5) . . ?
F11 C8 F9 104.2(4) . . ?
F11 C8 F10 104.5(4) . . ?
F9 C8 F10 103.7(4) . . ?
F11 C8 B1 115.0(4) . . ?
F9 C8 B1 114.6(4) . . ?
F10 C8 B1 113.7(4) . . ?
C2 C1 C6 123.6(5) . . ?
C2 C1 Xe1 117.8(4) . . ?
C6 C1 Xe1 118.4(4) . . ?
F8 C7 F7 105.0(4) . . ?
F8 C7 F6 104.4(4) . . ?
F7 C7 F6 103.9(4) . . ?
F8 C7 B1 115.1(4) . . ?
F7 C7 B1 114.2(4) . . ?
F6 C7 B1 113.1(4) . . ?
F2 C3 C2 119.5(5) . . ?
F2 C3 C4 120.6(5) . . ?
C2 C3 C4 119.9(5) . . ?
F4 C5 C6 119.2(6) . . ?
F4 C5 C4 119.9(6) . . ?
C6 C5 C4 120.9(5) . . ?
F1 C2 C1 120.8(5) . . ?
F1 C2 C3 121.3(5) . . ?
C1 C2 C3 117.9(5) . . ?
F3 C4 C5 120.4(6) . . ?
F3 C4 C3 118.9(6) . . ?
C5 C4 C3 120.7(6) . . ?

loop_
_geom_bond_atom_site_label_1
_geom_bond_atom_site_label_2
_geom_bond_distance
_geom_bond_site_symmetry_2
_geom_bond_publ_flag
Xe1 C1 2.104(5) . ?
F17 C10 1.357(5) . ?
F7 C7 1.358(5) . ?
F11 C8 1.358(6) . ?
F16 C10 1.368(6) . ?
F15 C10 1.358(6) . ?
F14 C9 1.354(6) . ?
F8 C7 1.353(6) . ?
F1 C2 1.331(6) . ?
F10 C8 1.375(6) . ?
F13 C9 1.358(6) . ?
F9 C8 1.368(5) . ?
F4 C5 1.335(6) . ?
F6 C7 1.371(6) . ?
F5 C6 1.324(6) . ?
F12 C9 1.368(6) . ?
F2 C3 1.334(6) . ?
F3 C4 1.330(7) . ?
C10 B1 1.614(7) . ?
B1 C8 1.593(8) . ?
B1 C7 1.616(8) . ?
B1 C9 1.621(7) . ?
C6 C5 1.362(8) . ?
C6 C1 1.384(7) . ?
C1 C2 1.361(7) . ?
C3 C2 1.373(7) . ?
C3 C4 1.377(8) . ?
C5 C4 1.369(9) . ?
